data_4310644
loop_
_publ_author_name
'Jack M. Harrowfield'
'Yang Kim'
'George A. Koutsantonis'
'Young Hoon Lee'
'Pierre Thu\'ery'

_publ_contact_author 'J. Harrowfield'
_publ_contact_author_address
;
Chemistry, School of Biomedical and Chemical Sciences
University of Western Australia
35 Stirling Highway
Crawley, WA 6009, Australia
;
_publ_section_title
;
 Stereochemistry in Functionalized Macrocycle Complexes: Control of
 Hydroxyl Substituent Orientation
;
_journal_name_full 'Inorganic Chemistry'
_journal_page_first 1689
_journal_page_last 1696
_journal_paper_doi 10.1021/ic034912o
_journal_volume 43
_journal_year 2004
_chemical_formula_sum 'C7 H20 Cl3 Co N4 O5'
_chemical_formula_weight 405.55
_space_group_IT_number 7
_symmetry_cell_setting monoclinic
_symmetry_space_group_name_Hall 'P -2yac'
_symmetry_space_group_name_H-M 'P 1 n 1'
_atom_sites_solution_hydrogens geom
_atom_sites_solution_primary direct
_atom_sites_solution_secondary difmap
_audit_creation_method SHELXL-97
_cell_angle_alpha 90.00
_cell_angle_beta 101.998(6)
_cell_angle_gamma 90.00
_cell_formula_units_Z 2
_cell_length_a 6.4187(4)
_cell_length_b 11.2814(12)
_cell_length_c 10.2144(9)
_cell_measurement_reflns_used 4866
_cell_measurement_temperature 100(2)
_cell_measurement_theta_max 25.66
_cell_measurement_theta_min 2.72
_cell_volume 723.49(11)
_computing_cell_refinement 'DENZO-SMN (Otwinowski & Minor, 1997)'
_computing_data_collection 'Kappa-CCD software (Nonius B.V., 1998)'
_computing_data_reduction 'DENZO-SMN (Otwinowski & Minor, 1997)'
_computing_molecular_graphics 'SHELXTL (Sheldrick, 1999)'
_computing_publication_material 'SHELXTL (Sheldrick, 1999)'
_computing_structure_refinement 'SHELXL-97 (Sheldrick, 1997)'
_computing_structure_solution 'SHELXS-97 (Sheldrick, 1997)'
_diffrn_ambient_temperature 100(2)
_diffrn_measured_fraction_theta_full 0.938
_diffrn_measured_fraction_theta_max 0.938
_diffrn_measurement_device_type 'Nonius Kappa-CCD'
_diffrn_measurement_method '\f scans'
_diffrn_radiation_monochromator graphite
_diffrn_radiation_source 'fine-focus sealed tube'
_diffrn_radiation_type MoK\a
_diffrn_radiation_wavelength 0.71073
_diffrn_reflns_av_R_equivalents 0.0470
_diffrn_reflns_av_sigmaI/netI 0.0668
_diffrn_reflns_limit_h_max 7
_diffrn_reflns_limit_h_min -7
_diffrn_reflns_limit_k_max 13
_diffrn_reflns_limit_k_min -13
_diffrn_reflns_limit_l_max 12
_diffrn_reflns_limit_l_min -12
_diffrn_reflns_number 4866
_diffrn_reflns_theta_full 25.66
_diffrn_reflns_theta_max 25.66
_diffrn_reflns_theta_min 2.72
_diffrn_standards_decay_% 0
_diffrn_standards_interval_time 0
_exptl_absorpt_coefficient_mu 1.763
_exptl_absorpt_correction_T_max 0.916
_exptl_absorpt_correction_T_min 0.724
_exptl_absorpt_correction_type refdelf
_exptl_absorpt_process_details 'program DELABS from PLATON (Spek, 2000)'
_exptl_crystal_colour 'translucent light green'
_exptl_crystal_density_diffrn 1.862
_exptl_crystal_density_meas ?
_exptl_crystal_description parallelepiped
_exptl_crystal_F_000 416
_exptl_crystal_size_max 0.18
_exptl_crystal_size_mid 0.10
_exptl_crystal_size_min 0.05
_refine_diff_density_max 0.287
_refine_diff_density_min -0.366
_refine_diff_density_rms 0.063
_refine_ls_abs_structure_details 'Flack H D (1983), Acta Cryst. A39, 876-881'
_refine_ls_abs_structure_Flack 0.024(19)
_refine_ls_extinction_method none
_refine_ls_goodness_of_fit_ref 1.050
_refine_ls_hydrogen_treatment constr
_refine_ls_matrix_type full
_refine_ls_number_parameters 181
_refine_ls_number_reflns 2483
_refine_ls_number_restraints 2
_refine_ls_restrained_S_all 1.050
_refine_ls_R_factor_all 0.0364
_refine_ls_R_factor_gt 0.0314
_refine_ls_shift/su_max 0.001
_refine_ls_shift/su_mean 0.000
_refine_ls_structure_factor_coef Fsqd
_refine_ls_weighting_details 'calc w=1/[\s^2^(Fo^2^)+0.1034P] where P=(Fo^2^+2Fc^2^)/3'
_refine_ls_weighting_scheme calc
_refine_ls_wR_factor_gt 0.0714
_refine_ls_wR_factor_ref 0.0738
_reflns_number_gt 2297
_reflns_number_total 2483
_reflns_threshold_expression >2sigma(I)
_cod_data_source_file ic034912osi20030731_084917_2.cif
_cod_data_source_block '[Co(5)Cl2]ClO4'
_cod_depositor_comments
;
The following automatic conversions were performed:
data name '_publ_contact_address' replaced with
'_publ_contact_author_address' as specified in the replacement file
'/home/antanas/src/cod-tools/trunk/data/replacement-values/replacement_tags.lst'.

Automatic conversion script
Id: cif_correct_tags 4998 2017-03-02 13:24:31Z antanas 
;
_cod_database_code 4310644

loop_
_symmetry_equiv_pos_as_xyz
'x, y, z'
'x+1/2, -y, z+1/2'

loop_
_atom_site_label
_atom_site_type_symbol
_atom_site_fract_x
_atom_site_fract_y
_atom_site_fract_z
_atom_site_U_iso_or_equiv
_atom_site_adp_type
_atom_site_occupancy
_atom_site_symmetry_multiplicity
_atom_site_calc_flag
_atom_site_refinement_flags
_atom_site_disorder_assembly
_atom_site_disorder_group
Co Co 0.37817(9) 0.70736(5) 0.64697(6) 0.01982(13) Uani 1 1 d . . .
Cl1 Cl 0.08937(15) 0.82388(9) 0.57723(10) 0.0236(2) Uani 1 1 d . . .
Cl2 Cl 0.66297(15) 0.58631(9) 0.70855(10) 0.0231(2) Uani 1 1 d . . .
Cl3 Cl 0.3688(2) 0.28036(8) 0.65340(13) 0.0235(2) Uani 1 1 d . . .
N1 N 0.2090(5) 0.6001(3) 0.7356(3) 0.0232(8) Uani 1 1 d . . .
H1A H 0.0655 0.6134 0.7054 0.028 Uiso 1 1 d R . .
H1B H 0.2276 0.5220 0.7170 0.028 Uiso 1 1 d R . .
N2 N 0.4563(6) 0.7893(3) 0.8207(3) 0.0224(7) Uani 1 1 d . . .
H2 H 0.5985 0.7715 0.8653 0.027 Uiso 1 1 d R . .
N3 N 0.5557(6) 0.8109(3) 0.5601(3) 0.0212(7) Uani 1 1 d . . .
H3 H 0.6991 0.7873 0.5881 0.025 Uiso 1 1 d R . .
N4 N 0.3068(6) 0.6217(3) 0.4757(3) 0.0232(8) Uani 1 1 d . . .
H4A H 0.1746 0.6383 0.4285 0.028 Uiso 1 1 d R . .
H4B H 0.3091 0.5413 0.4883 0.028 Uiso 1 1 d R . .
O1 O 0.8334(5) 0.9109(3) 0.7984(3) 0.0294(7) Uani 1 1 d . . .
H1 H 0.8951 0.9043 0.7330 0.035 Uiso 1 1 d R . .
O2 O 0.2730(5) 0.3562(3) 0.5434(3) 0.0368(8) Uani 1 1 d . . .
O3 O 0.3651(5) 0.3418(3) 0.7773(3) 0.0316(7) Uani 1 1 d . . .
O4 O 0.5849(5) 0.2530(3) 0.6469(3) 0.0333(7) Uani 1 1 d . . .
O5 O 0.2465(5) 0.1724(3) 0.6474(3) 0.0295(7) Uani 1 1 d . . .
C1 C 0.2660(7) 0.6205(4) 0.8830(4) 0.0277(10) Uani 1 1 d . . .
H1C H 0.3923 0.5754 0.9220 0.033 Uiso 1 1 calc R . .
H1D H 0.1504 0.5949 0.9241 0.033 Uiso 1 1 calc R . .
C2 C 0.3068(7) 0.7508(5) 0.9072(4) 0.0248(9) Uani 1 1 d . . .
H2A H 0.1744 0.7947 0.8843 0.030 Uiso 1 1 calc R . .
H2B H 0.3698 0.7650 1.0007 0.030 Uiso 1 1 calc R . .
C3 C 0.4758(7) 0.9212(3) 0.8221(4) 0.0241(9) Uani 1 1 d . . .
H3A H 0.5220 0.9482 0.9137 0.029 Uiso 1 1 calc R . .
H3B H 0.3374 0.9560 0.7864 0.029 Uiso 1 1 calc R . .
C4 C 0.6331(7) 0.9630(4) 0.7402(4) 0.0254(9) Uani 1 1 d . . .
H4 H 0.6481 1.0490 0.7521 0.030 Uiso 1 1 calc R . .
C5 C 0.5655(7) 0.9393(4) 0.5911(4) 0.0252(9) Uani 1 1 d . . .
H5A H 0.4265 0.9742 0.5580 0.030 Uiso 1 1 calc R . .
H5B H 0.6657 0.9770 0.5451 0.030 Uiso 1 1 calc R . .
C6 C 0.4967(8) 0.7897(4) 0.4127(4) 0.0239(10) Uani 1 1 d . . .
H6A H 0.6103 0.8161 0.3701 0.029 Uiso 1 1 calc R . .
H6B H 0.3681 0.8331 0.3740 0.029 Uiso 1 1 calc R . .
C7 C 0.4607(8) 0.6582(4) 0.3922(4) 0.0269(10) Uani 1 1 d . . .
H7A H 0.4032 0.6411 0.2986 0.032 Uiso 1 1 calc R . .
H7B H 0.5939 0.6155 0.4196 0.032 Uiso 1 1 calc R . .

loop_
_atom_site_aniso_label
_atom_site_aniso_U_11
_atom_site_aniso_U_22
_atom_site_aniso_U_33
_atom_site_aniso_U_23
_atom_site_aniso_U_13
_atom_site_aniso_U_12
Co 0.0187(3) 0.0207(2) 0.0204(2) 0.0004(2) 0.00476(19) 0.0006(2)
Cl1 0.0203(5) 0.0265(5) 0.0245(5) 0.0009(4) 0.0054(4) 0.0024(4)
Cl2 0.0213(5) 0.0236(5) 0.0247(5) 0.0016(4) 0.0050(4) 0.0033(4)
Cl3 0.0250(5) 0.0240(5) 0.0215(4) -0.0001(4) 0.0049(4) 0.0013(4)
N1 0.0182(19) 0.0272(19) 0.0241(19) -0.0052(15) 0.0042(16) -0.0013(14)
N2 0.0197(18) 0.0259(19) 0.0219(17) 0.0002(15) 0.0050(15) 0.0032(14)
N3 0.0231(19) 0.0219(17) 0.0184(17) -0.0008(14) 0.0039(15) 0.0010(14)
N4 0.0222(18) 0.022(2) 0.0252(18) -0.0011(15) 0.0036(15) 0.0002(15)
O1 0.0228(16) 0.0376(18) 0.0275(15) 0.0002(13) 0.0049(13) 0.0023(12)
O2 0.039(2) 0.0314(17) 0.0328(17) 0.0082(14) -0.0079(15) -0.0050(14)
O3 0.0378(18) 0.0307(17) 0.0285(15) -0.0093(13) 0.0119(14) -0.0021(14)
O4 0.0289(17) 0.0334(19) 0.0403(18) 0.0029(15) 0.0132(15) 0.0093(14)
O5 0.0351(18) 0.0204(15) 0.0342(16) 0.0000(12) 0.0099(15) -0.0030(13)
C1 0.028(2) 0.032(3) 0.024(2) 0.0046(19) 0.0079(19) 0.000(2)
C2 0.023(2) 0.029(3) 0.023(2) 0.0021(19) 0.0070(19) 0.003(2)
C3 0.032(2) 0.018(2) 0.023(2) -0.0059(16) 0.0061(19) 0.0000(16)
C4 0.026(2) 0.023(2) 0.026(2) -0.0021(17) 0.0049(18) 0.0010(17)
C5 0.026(2) 0.023(2) 0.028(2) 0.0023(17) 0.0079(19) -0.0020(17)
C6 0.028(3) 0.027(3) 0.019(2) 0.0016(17) 0.009(2) 0.0033(18)
C7 0.032(2) 0.034(3) 0.017(2) 0.0005(19) 0.0093(19) 0.001(2)

loop_
_atom_type_symbol
_atom_type_description
_atom_type_scat_dispersion_real
_atom_type_scat_dispersion_imag
_atom_type_scat_source
C C 0.0033 0.0016 'International Tables Vol C Tables 4.2.6.8 and 6.1.1.4'
H H 0.0000 0.0000 'International Tables Vol C Tables 4.2.6.8 and 6.1.1.4'
N N 0.0061 0.0033 'International Tables Vol C Tables 4.2.6.8 and 6.1.1.4'
O O 0.0106 0.0060 'International Tables Vol C Tables 4.2.6.8 and 6.1.1.4'
Cl Cl 0.1484 0.1585 'International Tables Vol C Tables 4.2.6.8 and 6.1.1.4'
Co Co 0.3494 0.9721 'International Tables Vol C Tables 4.2.6.8 and 6.1.1.4'

loop_
_geom_angle_atom_site_label_1
_geom_angle_atom_site_label_2
_geom_angle_atom_site_label_3
_geom_angle
_geom_angle_site_symmetry_1
_geom_angle_site_symmetry_3
_geom_angle_publ_flag
N3 Co N4 86.56(14) . . ?
N3 Co N1 178.02(17) . . ?
N4 Co N1 93.35(14) . . ?
N3 Co N2 93.72(14) . . ?
N4 Co N2 178.22(16) . . ?
N1 Co N2 86.30(14) . . ?
N3 Co Cl1 91.52(11) . . ?
N4 Co Cl1 88.93(11) . . ?
N1 Co Cl1 90.45(11) . . ?
N2 Co Cl1 92.82(10) . . ?
N3 Co Cl2 88.48(11) . . ?
N4 Co Cl2 88.63(11) . . ?
N1 Co Cl2 89.54(11) . . ?
N2 Co Cl2 89.62(10) . . ?
Cl1 Co Cl2 177.55(5) . . ?
O4 Cl3 O5 109.8(2) . . ?
O4 Cl3 O2 110.5(2) . . ?
O5 Cl3 O2 109.1(2) . . ?
O4 Cl3 O3 109.6(2) . . ?
O5 Cl3 O3 109.47(19) . . ?
O2 Cl3 O3 108.4(2) . . ?
C1 N1 Co 109.1(3) . . ?
C1 N1 H1A 109.4 . . ?
Co N1 H1A 110.7 . . ?
C1 N1 H1B 110.1 . . ?
Co N1 H1B 112.9 . . ?
H1A N1 H1B 104.6 . . ?
C3 N2 C2 110.3(3) . . ?
C3 N2 Co 118.8(3) . . ?
C2 N2 Co 108.7(3) . . ?
C3 N2 H2 97.8 . . ?
C2 N2 H2 108.9 . . ?
Co N2 H2 111.7 . . ?
C5 N3 C6 111.2(3) . . ?
C5 N3 Co 119.1(3) . . ?
C6 N3 Co 108.1(3) . . ?
C5 N3 H3 102.4 . . ?
C6 N3 H3 106.7 . . ?
Co N3 H3 108.4 . . ?
C7 N4 Co 108.3(3) . . ?
C7 N4 H4A 107.3 . . ?
Co N4 H4A 113.0 . . ?
C7 N4 H4B 111.1 . . ?
Co N4 H4B 111.5 . . ?
H4A N4 H4B 105.5 . . ?
C4 O1 H1 103.6 . . ?
N1 C1 C2 108.3(3) . . ?
N1 C1 H1C 110.0 . . ?
C2 C1 H1C 110.0 . . ?
N1 C1 H1D 110.0 . . ?
C2 C1 H1D 110.0 . . ?
H1C C1 H1D 108.4 . . ?
N2 C2 C1 107.3(3) . . ?
N2 C2 H2A 110.2 . . ?
C1 C2 H2A 110.2 . . ?
N2 C2 H2B 110.2 . . ?
C1 C2 H2B 110.2 . . ?
H2A C2 H2B 108.5 . . ?
N2 C3 C4 111.7(3) . . ?
N2 C3 H3A 109.3 . . ?
C4 C3 H3A 109.3 . . ?
N2 C3 H3B 109.3 . . ?
C4 C3 H3B 109.3 . . ?
H3A C3 H3B 107.9 . . ?
O1 C4 C3 106.7(3) . . ?
O1 C4 C5 113.0(3) . . ?
C3 C4 C5 114.5(4) . . ?
O1 C4 H4 107.4 . . ?
C3 C4 H4 107.4 . . ?
C5 C4 H4 107.4 . . ?
N3 C5 C4 112.2(3) . . ?
N3 C5 H5A 109.2 . . ?
C4 C5 H5A 109.2 . . ?
N3 C5 H5B 109.2 . . ?
C4 C5 H5B 109.2 . . ?
H5A C5 H5B 107.9 . . ?
N3 C6 C7 107.2(3) . . ?
N3 C6 H6A 110.3 . . ?
C7 C6 H6A 110.3 . . ?
N3 C6 H6B 110.3 . . ?
C7 C6 H6B 110.3 . . ?
H6A C6 H6B 108.5 . . ?
N4 C7 C6 107.0(3) . . ?
N4 C7 H7A 110.3 . . ?
C6 C7 H7A 110.3 . . ?
N4 C7 H7B 110.3 . . ?
C6 C7 H7B 110.3 . . ?
H7A C7 H7B 108.6 . . ?

loop_
_geom_bond_atom_site_label_1
_geom_bond_atom_site_label_2
_geom_bond_distance
_geom_bond_site_symmetry_2
_geom_bond_publ_flag
Co N3 1.967(4) . ?
Co N4 1.968(3) . ?
Co N1 1.968(3) . ?
Co N2 1.971(3) . ?
Co Cl1 2.2633(12) . ?
Co Cl2 2.2637(11) . ?
Cl3 O4 1.436(3) . ?
Cl3 O5 1.443(3) . ?
Cl3 O2 1.444(3) . ?
Cl3 O3 1.448(3) . ?
N1 C1 1.491(5) . ?
N1 H1A 0.9211 . ?
N1 H1B 0.9146 . ?
N2 C3 1.493(5) . ?
N2 C2 1.497(5) . ?
N2 H2 0.9534 . ?
N3 C5 1.481(5) . ?
N3 C6 1.493(5) . ?
N3 H3 0.9438 . ?
N4 C7 1.491(5) . ?
N4 H4A 0.9039 . ?
N4 H4B 0.9154 . ?
O1 C4 1.426(5) . ?
O1 H1 0.8479 . ?
C1 C2 1.504(7) . ?
C1 H1C 0.9700 . ?
C1 H1D 0.9700 . ?
C2 H2A 0.9700 . ?
C2 H2B 0.9700 . ?
C3 C4 1.514(6) . ?
C3 H3A 0.9700 . ?
C3 H3B 0.9700 . ?
C4 C5 1.519(6) . ?
C4 H4 0.9800 . ?
C5 H5A 0.9700 . ?
C5 H5B 0.9700 . ?
C6 C7 1.510(7) . ?
C6 H6A 0.9700 . ?
C6 H6B 0.9700 . ?
C7 H7A 0.9700 . ?
C7 H7B 0.9700 . ?

loop_
_geom_hbond_atom_site_label_D
_geom_hbond_atom_site_label_H
_geom_hbond_atom_site_label_A
_geom_hbond_distance_DH
_geom_hbond_distance_HA
_geom_hbond_distance_DA
_geom_hbond_angle_DHA
_geom_hbond_site_symmetry_A
O1 H1 Cl1 0.85 2.39 3.211(3) 161.8 1_655
